data_4519409
loop_
_publ_author_name
'Ryll, Christopher'
'Kraushaar, Konstantin'
'Wagler, J\"org'
'Brendler, Erica'
'Kroke, Edwin'

_publ_section_title
;
 Disilanes with Pentacoordinate Si Atoms by Carbon Dioxide Insertion into
 Aminodisilanes: Syntheses, Molecular Structures, and Dynamic Behavior.
;
_journal_issue 11
_journal_name_full 'ACS omega'
_journal_page_first 9527
_journal_page_last 9536
_journal_paper_doi 10.1021/acsomega.1c06868
_journal_volume 7
_journal_year 2022
_chemical_formula_moiety 'C24 H48 N6 Si2'
_chemical_formula_sum 'C24 H48 N6 Si2'
_chemical_formula_weight 476.86
_space_group_crystal_system monoclinic
_space_group_IT_number 14
_space_group_name_Hall '-P 2yn'
_space_group_name_H-M_alt 'P 1 21/n 1'
_atom_sites_solution_hydrogens geom
_atom_sites_solution_primary ShelXT
_audit_creation_method SHELXL-2014/7
_cell_angle_alpha 90
_cell_angle_beta 103.901(4)
_cell_angle_gamma 90
_cell_formula_units_Z 4
_cell_length_a 10.0211(5)
_cell_length_b 17.9266(8)
_cell_length_c 15.5703(8)
_cell_measurement_reflns_used 33598
_cell_measurement_temperature 180(2)
_cell_measurement_theta_max 28.32
_cell_measurement_theta_min 2.64
_cell_volume 2715.2(2)
_computing_cell_refinement 'STOE X-AREA'
_computing_data_collection 'STOE X-AREA'
_computing_data_reduction 'STOE X-RED'
_computing_structure_refinement 'SHELXL-2014/7 (Sheldrick, 2014)'
_computing_structure_solution SHELXT
_diffrn_ambient_temperature 180(2)
_diffrn_measured_fraction_theta_full 0.999
_diffrn_measured_fraction_theta_max 0.999
_diffrn_measurement_device_type 'Stoe IPDS 2T'
_diffrn_measurement_method 'omega scans'
_diffrn_radiation_type MoK\a
_diffrn_radiation_wavelength 0.71073
_diffrn_reflns_av_R_equivalents 0.0406
_diffrn_reflns_av_unetI/netI 0.0186
_diffrn_reflns_Laue_measured_fraction_full 0.999
_diffrn_reflns_Laue_measured_fraction_max 0.999
_diffrn_reflns_limit_h_max 12
_diffrn_reflns_limit_h_min -12
_diffrn_reflns_limit_k_max 22
_diffrn_reflns_limit_k_min -22
_diffrn_reflns_limit_l_max 19
_diffrn_reflns_limit_l_min -19
_diffrn_reflns_number 45033
_diffrn_reflns_point_group_measured_fraction_full 0.999
_diffrn_reflns_point_group_measured_fraction_max 0.999
_diffrn_reflns_theta_full 25.242
_diffrn_reflns_theta_max 26.999
_diffrn_reflns_theta_min 2.642
_exptl_absorpt_coefficient_mu 0.154
_exptl_absorpt_correction_T_max 0.9860
_exptl_absorpt_correction_T_min 0.9575
_exptl_absorpt_correction_type integration
_exptl_absorpt_process_details XShape
_exptl_crystal_colour colorless
_exptl_crystal_density_diffrn 1.167
_exptl_crystal_description piece
_exptl_crystal_F_000 1048
_exptl_crystal_size_max 0.300
_exptl_crystal_size_mid 0.200
_exptl_crystal_size_min 0.100
_refine_diff_density_max 0.334
_refine_diff_density_min -0.283
_refine_diff_density_rms 0.046
_refine_ls_extinction_method none
_refine_ls_goodness_of_fit_ref 1.086
_refine_ls_hydrogen_treatment constr
_refine_ls_matrix_type full
_refine_ls_number_parameters 402
_refine_ls_number_reflns 5914
_refine_ls_number_restraints 145
_refine_ls_restrained_S_all 1.089
_refine_ls_R_factor_all 0.0672
_refine_ls_R_factor_gt 0.0453
_refine_ls_shift/su_max 0.001
_refine_ls_shift/su_mean 0.000
_refine_ls_structure_factor_coef Fsqd
_refine_ls_weighting_details 'w=1/[\s^2^(Fo^2^)+(0.0610P)^2^+1.1701P] where P=(Fo^2^+2Fc^2^)/3'
_refine_ls_weighting_scheme calc
_refine_ls_wR_factor_gt 0.1176
_refine_ls_wR_factor_ref 0.1313
_reflns_Friedel_coverage 0.000
_reflns_number_gt 4384
_reflns_number_total 5914
_reflns_threshold_expression 'I > 2\s(I)'
_cod_data_source_file ao1c06868_si_002.cif
_cod_data_source_block cr-p1d0-1_03
_cod_original_sg_symbol_H-M 'P 21/n'
_cod_database_code 4519409
_shelx_shelxl_version_number 2014/7
_shelx_space_group_comment
;
The symmetry employed for this shelxl refinement is uniquely defined
by the following loop, which should always be used as a source of
symmetry information in preference to the above space-group names.
They are only intended as comments.
;
_shelx_estimated_absorpt_t_min 0.955
_shelx_estimated_absorpt_t_max 0.985

loop_
_space_group_symop_operation_xyz
'x, y, z'
'-x+1/2, y+1/2, -z+1/2'
'-x, -y, -z'
'x-1/2, -y-1/2, z-1/2'

loop_
_atom_site_label
_atom_site_type_symbol
_atom_site_fract_x
_atom_site_fract_y
_atom_site_fract_z
_atom_site_U_iso_or_equiv
_atom_site_adp_type
_atom_site_occupancy
_atom_site_site_symmetry_order
_atom_site_calc_flag
_atom_site_refinement_flags_posn
_atom_site_refinement_flags_adp
_atom_site_refinement_flags_occupancy
_atom_site_disorder_assembly
_atom_site_disorder_group
Si1 Si 0.74395(5) 0.70341(3) 0.41600(3) 0.02715(13) Uani 1 1 d . . . . .
Si2 Si 0.51021(5) 0.70812(2) 0.42332(3) 0.02709(13) Uani 1 1 d . . . . .
N1 N 0.83428(15) 0.64409(8) 0.49572(11) 0.0355(3) Uani 0.606(17) 1 d D . P A 1
C1 C 0.9593(6) 0.6631(3) 0.5636(5) 0.0463(15) Uani 0.606(17) 1 d D . P A 1
H1A H 0.9379 0.6961 0.6095 0.056 Uiso 0.606(17) 1 calc R U P A 1
H1B H 1.0283 0.6876 0.5371 0.056 Uiso 0.606(17) 1 calc R U P A 1
C2 C 1.0094(16) 0.5873(6) 0.6017(9) 0.0551(15) Uani 0.606(17) 1 d D . P A 1
H2A H 1.0682 0.5639 0.5664 0.066 Uiso 0.606(17) 1 calc R U P A 1
H2B H 1.0638 0.5926 0.6635 0.066 Uiso 0.606(17) 1 calc R U P A 1
C3 C 0.8834(16) 0.5401(7) 0.5983(13) 0.0479(17) Uani 0.606(17) 1 d D . P A 1
H3A H 0.8407 0.5512 0.6480 0.057 Uiso 0.606(17) 1 calc R U P A 1
H3B H 0.9037 0.4861 0.5974 0.057 Uiso 0.606(17) 1 calc R U P A 1
C4 C 0.7952(15) 0.5670(4) 0.5103(11) 0.0369(17) Uani 0.606(17) 1 d D . P A 1
H4A H 0.8096 0.5346 0.4619 0.044 Uiso 0.606(17) 1 calc R U P A 1
H4B H 0.6968 0.5649 0.5111 0.044 Uiso 0.606(17) 1 calc R U P A 1
N1A N 0.83428(15) 0.64409(8) 0.49572(11) 0.0355(3) Uani 0.394(17) 1 d D . P A 2
C1A C 0.9838(4) 0.6457(7) 0.5319(8) 0.049(2) Uani 0.394(17) 1 d D . P A 2
H1C H 1.0150 0.6972 0.5490 0.058 Uiso 0.394(17) 1 calc R U P A 2
H1D H 1.0319 0.6276 0.4873 0.058 Uiso 0.394(17) 1 calc R U P A 2
C2A C 1.014(3) 0.5950(11) 0.6123(12) 0.0551(15) Uani 0.394(17) 1 d D . P A 2
H2C H 1.0885 0.5592 0.6105 0.066 Uiso 0.394(17) 1 calc R U P A 2
H2D H 1.0390 0.6239 0.6680 0.066 Uiso 0.394(17) 1 calc R U P A 2
C3A C 0.877(3) 0.5558(12) 0.602(2) 0.0479(17) Uani 0.394(17) 1 d D . P A 2
H3C H 0.8362 0.5712 0.6513 0.057 Uiso 0.394(17) 1 calc R U P A 2
H3D H 0.8933 0.5013 0.6073 0.057 Uiso 0.394(17) 1 calc R U P A 2
C4A C 0.776(2) 0.5724(7) 0.5149(19) 0.0369(17) Uani 0.394(17) 1 d D . P A 2
H4C H 0.7794 0.5343 0.4694 0.044 Uiso 0.394(17) 1 calc R U P A 2
H4D H 0.6810 0.5777 0.5216 0.044 Uiso 0.394(17) 1 calc R U P A 2
N2 N 0.81915(15) 0.79041(8) 0.43154(10) 0.0333(3) Uani 0.629(17) 1 d D . P A 1
C5 C 0.9315(10) 0.8176(5) 0.3960(8) 0.0590(17) Uani 0.629(17) 1 d D . P A 1
H5A H 0.9281 0.7954 0.3372 0.071 Uiso 0.629(17) 1 calc R U P A 1
H5B H 1.0216 0.8061 0.4363 0.071 Uiso 0.629(17) 1 calc R U P A 1
C6 C 0.9062(13) 0.9019(4) 0.3888(7) 0.065(2) Uani 0.629(17) 1 d D . P A 1
H6A H 0.9908 0.9295 0.3864 0.078 Uiso 0.629(17) 1 calc R U P A 1
H6B H 0.8320 0.9148 0.3364 0.078 Uiso 0.629(17) 1 calc R U P A 1
C7 C 0.8634(14) 0.9171(11) 0.4751(8) 0.0524(16) Uani 0.629(17) 1 d D . P A 1
H7A H 0.7919 0.9563 0.4664 0.063 Uiso 0.629(17) 1 calc R U P A 1
H7B H 0.9434 0.9335 0.5220 0.063 Uiso 0.629(17) 1 calc R U P A 1
C8 C 0.807(3) 0.8431(9) 0.5006(12) 0.0403(10) Uani 0.629(17) 1 d D . P A 1
H8A H 0.8612 0.8259 0.5591 0.048 Uiso 0.629(17) 1 calc R U P A 1
H8B H 0.7097 0.8486 0.5032 0.048 Uiso 0.629(17) 1 calc R U P A 1
N2A N 0.81915(15) 0.79041(8) 0.43154(10) 0.0333(3) Uani 0.371(17) 1 d D . P A 2
C5A C 0.915(2) 0.8149(9) 0.3803(14) 0.0590(17) Uani 0.371(17) 1 d D . P A 2
H5C H 0.8696 0.8163 0.3163 0.071 Uiso 0.371(17) 1 calc R U P A 2
H5D H 0.9955 0.7815 0.3898 0.071 Uiso 0.371(17) 1 calc R U P A 2
C6A C 0.9566(13) 0.8934(7) 0.4156(10) 0.050(2) Uani 0.371(17) 1 d D . P A 2
H6C H 1.0485 0.8926 0.4572 0.060 Uiso 0.371(17) 1 calc R U P A 2
H6D H 0.9592 0.9279 0.3664 0.060 Uiso 0.371(17) 1 calc R U P A 2
C7A C 0.846(2) 0.9174(19) 0.4631(16) 0.0524(16) Uani 0.371(17) 1 d D . P A 2
H7C H 0.7646 0.9382 0.4212 0.063 Uiso 0.371(17) 1 calc R U P A 2
H7D H 0.8826 0.9545 0.5100 0.063 Uiso 0.371(17) 1 calc R U P A 2
C8A C 0.814(5) 0.8430(15) 0.5019(19) 0.0403(10) Uani 0.371(17) 1 d D . P A 2
H8C H 0.8833 0.8308 0.5570 0.048 Uiso 0.371(17) 1 calc R U P A 2
H8D H 0.7216 0.8438 0.5145 0.048 Uiso 0.371(17) 1 calc R U P A 2
N3 N 0.75498(15) 0.67025(9) 0.31419(10) 0.0339(3) Uani 0.564(18) 1 d D . P A 1
C9 C 0.8727(6) 0.6324(6) 0.2941(5) 0.050(2) Uani 0.564(18) 1 d D . P A 1
H9A H 0.8958 0.5875 0.3318 0.060 Uiso 0.564(18) 1 calc R U P A 1
H9B H 0.9534 0.6660 0.3070 0.060 Uiso 0.564(18) 1 calc R U P A 1
C10 C 0.8408(9) 0.6104(8) 0.2000(5) 0.088(3) Uani 0.564(18) 1 d D . P A 1
H10A H 0.8551 0.5561 0.1943 0.106 Uiso 0.564(18) 1 calc R U P A 1
H10B H 0.9004 0.6375 0.1683 0.106 Uiso 0.564(18) 1 calc R U P A 1
C11 C 0.6939(8) 0.6301(7) 0.1632(8) 0.067(2) Uani 0.564(18) 1 d D . P A 1
H11A H 0.6335 0.5862 0.1620 0.080 Uiso 0.564(18) 1 calc R U P A 1
H11B H 0.6793 0.6507 0.1027 0.080 Uiso 0.564(18) 1 calc R U P A 1
C12 C 0.6681(14) 0.6877(7) 0.2265(5) 0.042(3) Uani 0.564(18) 1 d D . P A 1
H12A H 0.6908 0.7379 0.2076 0.050 Uiso 0.564(18) 1 calc R U P A 1
H12B H 0.5700 0.6873 0.2283 0.050 Uiso 0.564(18) 1 calc R U P A 1
N3A N 0.75498(15) 0.67025(9) 0.31419(10) 0.0339(3) Uani 0.436(18) 1 d D U P A 2
C9A C 0.8546(12) 0.6140(7) 0.3020(7) 0.064(3) Uani 0.436(18) 1 d D U P A 2
H9C H 0.8574 0.5712 0.3425 0.076 Uiso 0.436(18) 1 calc R U P A 2
H9D H 0.9480 0.6354 0.3107 0.076 Uiso 0.436(18) 1 calc R U P A 2
C10A C 0.7972(15) 0.5925(6) 0.2087(7) 0.082(3) Uani 0.436(18) 1 d D U P A 2
H10C H 0.7405 0.5469 0.2058 0.099 Uiso 0.436(18) 1 calc R U P A 2
H10D H 0.8724 0.5821 0.1792 0.099 Uiso 0.436(18) 1 calc R U P A 2
C11A C 0.7113(18) 0.6556(9) 0.1641(10) 0.082(4) Uani 0.436(18) 1 d D U P A 2
H11C H 0.6266 0.6361 0.1238 0.098 Uiso 0.436(18) 1 calc R U P A 2
H11D H 0.7628 0.6846 0.1286 0.098 Uiso 0.436(18) 1 calc R U P A 2
C12A C 0.6749(16) 0.7044(8) 0.2325(5) 0.031(2) Uani 0.436(18) 1 d D U P A 2
H12C H 0.7032 0.7567 0.2267 0.037 Uiso 0.436(18) 1 calc R U P A 2
H12D H 0.5751 0.7028 0.2294 0.037 Uiso 0.436(18) 1 calc R U P A 2
N4 N 0.44987(16) 0.79819(8) 0.40721(11) 0.0348(3) Uani 1 1 d . . . . .
C13 C 0.4724(2) 0.84871(11) 0.33950(16) 0.0459(5) Uani 1 1 d . . . . .
H13A H 0.4067 0.8387 0.2822 0.055 Uiso 1 1 calc R U . . .
H13B H 0.5672 0.8438 0.3317 0.055 Uiso 1 1 calc R U . . .
C14 C 0.4492(3) 0.92574(13) 0.3736(2) 0.0730(8) Uani 1 1 d . . . . .
H14A H 0.5379 0.9499 0.4015 0.088 Uiso 1 1 calc R U . . .
H14B H 0.3987 0.9578 0.3248 0.088 Uiso 1 1 calc R U . . .
C15 C 0.3666(5) 0.91323(16) 0.4398(3) 0.0977(12) Uani 1 1 d . . . . .
H15A H 0.4151 0.9338 0.4979 0.117 Uiso 1 1 calc R U . . .
H15B H 0.2763 0.9383 0.4207 0.117 Uiso 1 1 calc R U . . .
C16 C 0.3477(3) 0.83178(15) 0.4465(2) 0.0637(7) Uani 1 1 d . . . . .
H16A H 0.3619 0.8165 0.5092 0.076 Uiso 1 1 calc R U . . .
H16B H 0.2540 0.8168 0.4141 0.076 Uiso 1 1 calc R U . . .
N5 N 0.41059(14) 0.65157(8) 0.34424(10) 0.0331(3) Uani 0.739(15) 1 d D . P B 1
C17 C 0.2829(5) 0.6733(3) 0.2811(5) 0.0528(14) Uani 0.739(15) 1 d D . P B 1
H17A H 0.3014 0.7119 0.2400 0.063 Uiso 0.739(15) 1 calc R U P B 1
H17B H 0.2159 0.6934 0.3127 0.063 Uiso 0.739(15) 1 calc R U P B 1
C18 C 0.2274(8) 0.6022(3) 0.2307(4) 0.0421(11) Uani 0.739(15) 1 d D . P B 1
H18A H 0.1678 0.5739 0.2614 0.050 Uiso 0.739(15) 1 calc R U P B 1
H18B H 0.1754 0.6135 0.1695 0.050 Uiso 0.739(15) 1 calc R U P B 1
C19 C 0.3600(8) 0.5598(5) 0.2315(5) 0.0413(12) Uani 0.739(15) 1 d D . P B 1
H19A H 0.3425 0.5058 0.2220 0.050 Uiso 0.739(15) 1 calc R U P B 1
H19B H 0.4047 0.5791 0.1858 0.050 Uiso 0.739(15) 1 calc R U P B 1
C20 C 0.4470(10) 0.57552(18) 0.3245(6) 0.0346(13) Uani 0.739(15) 1 d D . P B 1
H20A H 0.4253 0.5397 0.3676 0.041 Uiso 0.739(15) 1 calc R U P B 1
H20B H 0.5462 0.5719 0.3261 0.041 Uiso 0.739(15) 1 calc R U P B 1
N5A N 0.41059(14) 0.65157(8) 0.34424(10) 0.0331(3) Uani 0.261(15) 1 d D . P B 2
C17A C 0.2620(5) 0.6605(9) 0.3111(8) 0.033(3) Uani 0.261(15) 1 d D . P B 2
H17C H 0.2359 0.7136 0.3007 0.040 Uiso 0.261(15) 1 calc R U P B 2
H17D H 0.2109 0.6384 0.3520 0.040 Uiso 0.261(15) 1 calc R U P B 2
C18A C 0.239(3) 0.6168(11) 0.2245(11) 0.0421(11) Uani 0.261(15) 1 d D . P B 2
H18C H 0.1452 0.5953 0.2083 0.050 Uiso 0.261(15) 1 calc R U P B 2
H18D H 0.2522 0.6491 0.1757 0.050 Uiso 0.261(15) 1 calc R U P B 2
C19A C 0.348(3) 0.5555(16) 0.2448(17) 0.0413(12) Uani 0.261(15) 1 d D . P B 2
H19C H 0.3038 0.5059 0.2432 0.050 Uiso 0.261(15) 1 calc R U P B 2
H19D H 0.4046 0.5561 0.2008 0.050 Uiso 0.261(15) 1 calc R U P B 2
C20A C 0.436(3) 0.5717(5) 0.3372(17) 0.0346(13) Uani 0.261(15) 1 d D . P B 2
H20C H 0.4058 0.5427 0.3831 0.041 Uiso 0.261(15) 1 calc R U P B 2
H20D H 0.5348 0.5614 0.3413 0.041 Uiso 0.261(15) 1 calc R U P B 2
N6 N 0.49291(15) 0.67875(9) 0.52500(10) 0.0350(3) Uani 0.555(19) 1 d D . P B 1
C21 C 0.3963(10) 0.6222(5) 0.5418(9) 0.0460(19) Uani 0.555(19) 1 d D . P B 1
H21A H 0.4229 0.5715 0.5267 0.055 Uiso 0.555(19) 1 calc R U P B 1
H21B H 0.3012 0.6328 0.5081 0.055 Uiso 0.555(19) 1 calc R U P B 1
C22 C 0.4111(15) 0.6305(10) 0.6408(8) 0.0452(17) Uani 0.555(19) 1 d D . P B 1
H22A H 0.3462 0.6688 0.6522 0.054 Uiso 0.555(19) 1 calc R U P B 1
H22B H 0.3896 0.5826 0.6662 0.054 Uiso 0.555(19) 1 calc R U P B 1
C23 C 0.5578(16) 0.6536(9) 0.6837(9) 0.0410(15) Uani 0.555(19) 1 d D . P B 1
H23A H 0.5663 0.6787 0.7414 0.049 Uiso 0.555(19) 1 calc R U P B 1
H23B H 0.6235 0.6115 0.6901 0.049 Uiso 0.555(19) 1 calc R U P B 1
C24 C 0.5704(18) 0.7074(10) 0.6108(6) 0.0366(19) Uani 0.555(19) 1 d D . P B 1
H24A H 0.5341 0.7569 0.6220 0.044 Uiso 0.555(19) 1 calc R U P B 1
H24B H 0.6683 0.7134 0.6101 0.044 Uiso 0.555(19) 1 calc R U P B 1
N6A N 0.49291(15) 0.67875(9) 0.52500(10) 0.0350(3) Uani 0.445(19) 1 d D . P B 2
C21A C 0.3692(11) 0.6440(9) 0.5423(12) 0.061(4) Uani 0.445(19) 1 d D . P B 2
H21C H 0.3414 0.6009 0.5023 0.073 Uiso 0.445(19) 1 calc R U P B 2
H21D H 0.2927 0.6804 0.5308 0.073 Uiso 0.445(19) 1 calc R U P B 2
C22A C 0.3987(19) 0.6182(12) 0.6380(11) 0.0452(17) Uani 0.445(19) 1 d D . P B 2
H22C H 0.3409 0.6445 0.6718 0.054 Uiso 0.445(19) 1 calc R U P B 2
H22D H 0.3873 0.5636 0.6428 0.054 Uiso 0.445(19) 1 calc R U P B 2
C23A C 0.548(2) 0.6417(11) 0.6665(12) 0.0410(15) Uani 0.445(19) 1 d D . P B 2
H23C H 0.6072 0.5973 0.6661 0.049 Uiso 0.445(19) 1 calc R U P B 2
H23D H 0.5673 0.6605 0.7281 0.049 Uiso 0.445(19) 1 calc R U P B 2
C24A C 0.588(2) 0.7015(13) 0.6081(8) 0.0366(19) Uani 0.445(19) 1 d D . P B 2
H24C H 0.5683 0.7524 0.6265 0.044 Uiso 0.445(19) 1 calc R U P B 2
H24D H 0.6853 0.6978 0.6053 0.044 Uiso 0.445(19) 1 calc R U P B 2

loop_
_atom_site_aniso_label
_atom_site_aniso_U_11
_atom_site_aniso_U_22
_atom_site_aniso_U_33
_atom_site_aniso_U_23
_atom_site_aniso_U_13
_atom_site_aniso_U_12
Si1 0.0244(2) 0.0275(2) 0.0291(2) -0.00020(18) 0.00541(17) -0.00012(17)
Si2 0.0250(2) 0.0260(2) 0.0303(3) -0.00014(18) 0.00651(18) -0.00127(17)
N1 0.0296(8) 0.0366(8) 0.0366(8) 0.0032(6) 0.0008(6) -0.0005(6)
C1 0.031(2) 0.050(3) 0.050(3) 0.003(2) -0.006(2) 0.0015(17)
C2 0.0439(15) 0.066(3) 0.048(3) 0.006(2) -0.003(2) 0.012(2)
C3 0.0544(18) 0.032(5) 0.054(2) 0.014(4) 0.0056(15) 0.015(3)
C4 0.034(4) 0.0302(13) 0.045(2) 0.0040(16) 0.006(2) 0.0083(19)
N1A 0.0296(8) 0.0366(8) 0.0366(8) 0.0032(6) 0.0008(6) -0.0005(6)
C1A 0.025(3) 0.059(5) 0.057(5) 0.007(4) 0.002(3) 0.002(3)
C2A 0.0439(15) 0.066(3) 0.048(3) 0.006(2) -0.003(2) 0.012(2)
C3A 0.0544(18) 0.032(5) 0.054(2) 0.014(4) 0.0056(15) 0.015(3)
C4A 0.034(4) 0.0302(13) 0.045(2) 0.0040(16) 0.006(2) 0.0083(19)
N2 0.0331(8) 0.0338(8) 0.0357(8) -0.0020(6) 0.0136(6) -0.0046(6)
C5 0.065(3) 0.0578(15) 0.067(4) -0.021(2) 0.040(3) -0.0326(16)
C6 0.092(6) 0.041(3) 0.072(5) 0.008(3) 0.037(4) -0.017(4)
C7 0.057(3) 0.0374(11) 0.063(4) -0.006(3) 0.016(3) -0.011(3)
C8 0.043(3) 0.0378(10) 0.0407(12) -0.0074(9) 0.0121(13) -0.0084(11)
N2A 0.0331(8) 0.0338(8) 0.0357(8) -0.0020(6) 0.0136(6) -0.0046(6)
C5A 0.065(3) 0.0578(15) 0.067(4) -0.021(2) 0.040(3) -0.0326(16)
C6A 0.056(6) 0.041(4) 0.059(7) 0.017(4) 0.022(4) -0.005(4)
C7A 0.057(3) 0.0374(11) 0.063(4) -0.006(3) 0.016(3) -0.011(3)
C8A 0.043(3) 0.0378(10) 0.0407(12) -0.0074(9) 0.0121(13) -0.0084(11)
N3 0.0312(7) 0.0371(8) 0.0335(8) -0.0022(6) 0.0078(6) 0.0064(6)
C9 0.043(3) 0.067(5) 0.042(3) 0.001(3) 0.011(2) 0.022(3)
C10 0.049(4) 0.162(9) 0.059(4) -0.025(4) 0.024(3) 0.035(4)
C11 0.043(3) 0.110(6) 0.048(4) -0.041(4) 0.012(2) 0.001(3)
C12 0.040(3) 0.046(5) 0.036(3) 0.000(3) 0.004(2) -0.003(3)
N3A 0.0312(7) 0.0371(8) 0.0335(8) -0.0022(6) 0.0078(6) 0.0064(6)
C9A 0.089(6) 0.052(5) 0.064(5) 0.014(3) 0.046(4) 0.040(5)
C10A 0.086(7) 0.091(5) 0.088(5) -0.057(4) 0.056(5) -0.005(5)
C11A 0.081(7) 0.120(9) 0.038(4) -0.028(6) 0.003(5) 0.028(6)
C12A 0.034(4) 0.036(5) 0.024(3) -0.004(2) 0.011(2) -0.001(3)
N4 0.0338(8) 0.0306(7) 0.0429(9) -0.0023(6) 0.0149(7) 0.0011(6)
C13 0.0456(11) 0.0378(10) 0.0540(13) 0.0121(9) 0.0116(10) 0.0095(8)
C14 0.0699(17) 0.0323(12) 0.115(3) 0.0106(13) 0.0198(17) 0.0114(11)
C15 0.151(4) 0.0507(16) 0.105(3) -0.0048(17) 0.058(3) 0.0368(19)
C16 0.0620(15) 0.0576(15) 0.0806(19) 0.0014(13) 0.0351(14) 0.0236(12)
N5 0.0295(7) 0.0302(7) 0.0368(8) -0.0002(6) 0.0026(6) 0.0022(6)
C17 0.0403(18) 0.045(2) 0.061(3) -0.009(2) -0.012(2) 0.0035(16)
C18 0.0406(19) 0.037(3) 0.0414(15) 0.0001(16) -0.0052(10) -0.0091(18)
C19 0.0485(19) 0.0394(16) 0.034(3) -0.0053(16) 0.0068(16) -0.0060(14)
C20 0.039(2) 0.0277(9) 0.035(3) 0.0004(10) 0.0053(17) -0.0019(10)
N5A 0.0295(7) 0.0302(7) 0.0368(8) -0.0002(6) 0.0026(6) 0.0022(6)
C17A 0.019(3) 0.042(6) 0.035(5) -0.003(4) 0.000(3) 0.002(3)
C18A 0.0406(19) 0.037(3) 0.0414(15) 0.0001(16) -0.0052(10) -0.0091(18)
C19A 0.0485(19) 0.0394(16) 0.034(3) -0.0053(16) 0.0068(16) -0.0060(14)
C20A 0.039(2) 0.0277(9) 0.035(3) 0.0004(10) 0.0053(17) -0.0019(10)
N6 0.0324(8) 0.0379(8) 0.0341(8) 0.0004(6) 0.0068(6) -0.0108(6)
C21 0.047(3) 0.052(3) 0.041(3) 0.002(3) 0.015(3) -0.019(3)
C22 0.052(2) 0.042(5) 0.0483(15) 0.002(2) 0.0247(15) -0.016(3)
C23 0.052(2) 0.053(5) 0.017(5) -0.010(3) 0.008(3) -0.009(2)
C24 0.033(4) 0.044(3) 0.0347(11) -0.0063(10) 0.0110(15) -0.004(2)
N6A 0.0324(8) 0.0379(8) 0.0341(8) 0.0004(6) 0.0068(6) -0.0108(6)
C21A 0.046(5) 0.088(8) 0.050(4) 0.010(7) 0.013(4) -0.028(5)
C22A 0.052(2) 0.042(5) 0.0483(15) 0.002(2) 0.0247(15) -0.016(3)
C23A 0.052(2) 0.053(5) 0.017(5) -0.010(3) 0.008(3) -0.009(2)
C24A 0.033(4) 0.044(3) 0.0347(11) -0.0063(10) 0.0110(15) -0.004(2)

loop_
_atom_type_symbol
_atom_type_description
_atom_type_scat_dispersion_real
_atom_type_scat_dispersion_imag
_atom_type_scat_source
C C 0.0033 0.0016 'International Tables Vol C Tables 4.2.6.8 and 6.1.1.4'
H H 0.0000 0.0000 'International Tables Vol C Tables 4.2.6.8 and 6.1.1.4'
N N 0.0061 0.0033 'International Tables Vol C Tables 4.2.6.8 and 6.1.1.4'
Si Si 0.0817 0.0704 'International Tables Vol C Tables 4.2.6.8 and 6.1.1.4'

loop_
_geom_angle_atom_site_label_1
_geom_angle_atom_site_label_2
_geom_angle_atom_site_label_3
_geom_angle
_geom_angle_site_symmetry_1
_geom_angle_site_symmetry_3
_geom_angle_publ_flag
N1A Si1 N3A 108.20(8) . . ?
N1 Si1 N3 108.20(8) . . ?
N1 Si1 N2 108.78(8) . . ?
N3 Si1 N2 108.61(8) . . ?
N1A Si1 N2A 108.78(8) . . ?
N3A Si1 N2A 108.61(8) . . ?
N1A Si1 Si2 110.00(6) . . ?
N1 Si1 Si2 110.00(6) . . ?
N3A Si1 Si2 109.81(5) . . ?
N3 Si1 Si2 109.81(5) . . ?
N2 Si1 Si2 111.36(5) . . ?
N2A Si1 Si2 111.36(5) . . ?
N6A Si2 N5A 108.07(8) . . ?
N6 Si2 N5 108.07(8) . . ?
N6A Si2 N4 108.21(8) . . ?
N6 Si2 N4 108.21(8) . . ?
N5A Si2 N4 109.01(7) . . ?
N5 Si2 N4 109.01(7) . . ?
N6A Si2 Si1 110.67(6) . . ?
N6 Si2 Si1 110.67(6) . . ?
N5A Si2 Si1 110.79(6) . . ?
N5 Si2 Si1 110.79(6) . . ?
N4 Si2 Si1 110.03(6) . . ?
C4 N1 C1 108.6(7) . . ?
C4 N1 Si1 125.5(7) . . ?
C1 N1 Si1 125.9(2) . . ?
N1 C1 C2 102.6(7) . . ?
N1 C1 H1A 111.2 . . ?
C2 C1 H1A 111.2 . . ?
N1 C1 H1B 111.2 . . ?
C2 C1 H1B 111.2 . . ?
H1A C1 H1B 109.2 . . ?
C3 C2 C1 107.0(9) . . ?
C3 C2 H2A 110.3 . . ?
C1 C2 H2A 110.3 . . ?
C3 C2 H2B 110.3 . . ?
C1 C2 H2B 110.3 . . ?
H2A C2 H2B 108.6 . . ?
C2 C3 C4 98.8(14) . . ?
C2 C3 H3A 112.0 . . ?
C4 C3 H3A 112.0 . . ?
C2 C3 H3B 112.0 . . ?
C4 C3 H3B 112.0 . . ?
H3A C3 H3B 109.7 . . ?
N1 C4 C3 108.6(10) . . ?
N1 C4 H4A 110.0 . . ?
C3 C4 H4A 110.0 . . ?
N1 C4 H4B 110.0 . . ?
C3 C4 H4B 110.0 . . ?
H4A C4 H4B 108.3 . . ?
C1A N1A C4A 110.8(11) . . ?
C1A N1A Si1 125.2(4) . . ?
C4A N1A Si1 121.5(10) . . ?
N1A C1A C2A 106.7(11) . . ?
N1A C1A H1C 110.4 . . ?
C2A C1A H1C 110.4 . . ?
N1A C1A H1D 110.4 . . ?
C2A C1A H1D 110.4 . . ?
H1C C1A H1D 108.6 . . ?
C3A C2A C1A 101.4(18) . . ?
C3A C2A H2C 111.5 . . ?
C1A C2A H2C 111.5 . . ?
C3A C2A H2D 111.5 . . ?
C1A C2A H2D 111.5 . . ?
H2C C2A H2D 109.3 . . ?
C2A C3A C4A 113(2) . . ?
C2A C3A H3C 109.0 . . ?
C4A C3A H3C 109.0 . . ?
C2A C3A H3D 109.0 . . ?
C4A C3A H3D 109.0 . . ?
H3C C3A H3D 107.8 . . ?
N1A C4A C3A 98.2(16) . . ?
N1A C4A H4C 112.1 . . ?
C3A C4A H4C 112.1 . . ?
N1A C4A H4D 112.1 . . ?
C3A C4A H4D 112.1 . . ?
H4C C4A H4D 109.8 . . ?
C5 N2 C8 105.9(10) . . ?
C5 N2 Si1 127.0(4) . . ?
C8 N2 Si1 125.3(9) . . ?
N2 C5 C6 103.2(5) . . ?
N2 C5 H5A 111.1 . . ?
C6 C5 H5A 111.1 . . ?
N2 C5 H5B 111.1 . . ?
C6 C5 H5B 111.1 . . ?
H5A C5 H5B 109.1 . . ?
C7 C6 C5 100.8(10) . . ?
C7 C6 H6A 111.6 . . ?
C5 C6 H6A 111.6 . . ?
C7 C6 H6B 111.6 . . ?
C5 C6 H6B 111.6 . . ?
H6A C6 H6B 109.4 . . ?
C6 C7 C8 105.8(12) . . ?
C6 C7 H7A 110.6 . . ?
C8 C7 H7A 110.6 . . ?
C6 C7 H7B 110.6 . . ?
C8 C7 H7B 110.6 . . ?
H7A C7 H7B 108.7 . . ?
N2 C8 C7 105.6(12) . . ?
N2 C8 H8A 110.6 . . ?
C7 C8 H8A 110.6 . . ?
N2 C8 H8B 110.6 . . ?
C7 C8 H8B 110.6 . . ?
H8A C8 H8B 108.8 . . ?
C5A N2A C8A 111.4(16) . . ?
C5A N2A Si1 121.3(6) . . ?
C8A N2A Si1 126.7(15) . . ?
N2A C5A C6A 103.9(8) . . ?
N2A C5A H5C 111.0 . . ?
C6A C5A H5C 111.0 . . ?
N2A C5A H5D 111.0 . . ?
C6A C5A H5D 111.0 . . ?
H5C C5A H5D 109.0 . . ?
C7A C6A C5A 105.3(16) . . ?
C7A C6A H6C 110.7 . . ?
C5A C6A H6C 110.7 . . ?
C7A C6A H6D 110.7 . . ?
C5A C6A H6D 110.7 . . ?
H6C C6A H6D 108.8 . . ?
C6A C7A C8A 101(2) . . ?
C6A C7A H7C 111.5 . . ?
C8A C7A H7C 111.5 . . ?
C6A C7A H7D 111.5 . . ?
C8A C7A H7D 111.5 . . ?
H7C C7A H7D 109.4 . . ?
N2A C8A C7A 103(2) . . ?
N2A C8A H8C 111.3 . . ?
C7A C8A H8C 111.3 . . ?
N2A C8A H8D 111.3 . . ?
C7A C8A H8D 111.3 . . ?
H8C C8A H8D 109.2 . . ?
C9 N3 C12 103.3(6) . . ?
C9 N3 Si1 126.3(3) . . ?
C12 N3 Si1 128.9(5) . . ?
N3 C9 C10 110.1(5) . . ?
N3 C9 H9A 109.6 . . ?
C10 C9 H9A 109.6 . . ?
N3 C9 H9B 109.6 . . ?
C10 C9 H9B 109.6 . . ?
H9A C9 H9B 108.2 . . ?
C9 C10 C11 106.1(7) . . ?
C9 C10 H10A 110.5 . . ?
C11 C10 H10A 110.5 . . ?
C9 C10 H10B 110.5 . . ?
C11 C10 H10B 110.5 . . ?
H10A C10 H10B 108.7 . . ?
C10 C11 C12 102.9(9) . . ?
C10 C11 H11A 111.2 . . ?
C12 C11 H11A 111.2 . . ?
C10 C11 H11B 111.2 . . ?
C12 C11 H11B 111.2 . . ?
H11A C11 H11B 109.1 . . ?
N3 C12 C11 108.0(7) . . ?
N3 C12 H12A 110.1 . . ?
C11 C12 H12A 110.1 . . ?
N3 C12 H12B 110.1 . . ?
C11 C12 H12B 110.1 . . ?
H12A C12 H12B 108.4 . . ?
C9A N3A C12A 115.1(7) . . ?
C9A N3A Si1 123.7(4) . . ?
C12A N3A Si1 120.8(6) . . ?
N3A C9A C10A 101.0(6) . . ?
N3A C9A H9C 111.6 . . ?
C10A C9A H9C 111.6 . . ?
N3A C9A H9D 111.6 . . ?
C10A C9A H9D 111.6 . . ?
H9C C9A H9D 109.4 . . ?
C9A C10A C11A 107.8(9) . . ?
C9A C10A H10C 110.2 . . ?
C11A C10A H10C 110.2 . . ?
C9A C10A H10D 110.2 . . ?
C11A C10A H10D 110.2 . . ?
H10C C10A H10D 108.5 . . ?
C10A C11A C12A 109.0(11) . . ?
C10A C11A H11C 109.9 . . ?
C12A C11A H11C 109.9 . . ?
C10A C11A H11D 109.9 . . ?
C12A C11A H11D 109.9 . . ?
H11C C11A H11D 108.3 . . ?
N3A C12A C11A 101.4(10) . . ?
N3A C12A H12C 111.5 . . ?
C11A C12A H12C 111.5 . . ?
N3A C12A H12D 111.5 . . ?
C11A C12A H12D 111.5 . . ?
H12C C12A H12D 109.3 . . ?
C16 N4 C13 107.36(17) . . ?
C16 N4 Si2 126.10(15) . . ?
C13 N4 Si2 125.59(13) . . ?
N4 C13 C14 104.5(2) . . ?
N4 C13 H13A 110.9 . . ?
C14 C13 H13A 110.9 . . ?
N4 C13 H13B 110.9 . . ?
C14 C13 H13B 110.9 . . ?
H13A C13 H13B 108.9 . . ?
C15 C14 C13 105.3(2) . . ?
C15 C14 H14A 110.7 . . ?
C13 C14 H14A 110.7 . . ?
C15 C14 H14B 110.7 . . ?
C13 C14 H14B 110.7 . . ?
H14A C14 H14B 108.8 . . ?
C16 C15 C14 107.5(2) . . ?
C16 C15 H15A 110.2 . . ?
C14 C15 H15A 110.2 . . ?
C16 C15 H15B 110.2 . . ?
C14 C15 H15B 110.2 . . ?
H15A C15 H15B 108.5 . . ?
N4 C16 C15 105.4(2) . . ?
N4 C16 H16A 110.7 . . ?
C15 C16 H16A 110.7 . . ?
N4 C16 H16B 110.7 . . ?
C15 C16 H16B 110.7 . . ?
H16A C16 H16B 108.8 . . ?
C20 N5 C17 109.2(5) . . ?
C20 N5 Si2 124.7(4) . . ?
C17 N5 Si2 125.9(2) . . ?
N5 C17 C18 105.9(4) . . ?
N5 C17 H17A 110.6 . . ?
C18 C17 H17A 110.6 . . ?
N5 C17 H17B 110.6 . . ?
C18 C17 H17B 110.6 . . ?
H17A C17 H17B 108.7 . . ?
C19 C18 C17 101.6(6) . . ?
C19 C18 H18A 111.5 . . ?
C17 C18 H18A 111.5 . . ?
C19 C18 H18B 111.5 . . ?
C17 C18 H18B 111.5 . . ?
H18A C18 H18B 109.3 . . ?
C20 C19 C18 102.4(7) . . ?
C20 C19 H19A 111.3 . . ?
C18 C19 H19A 111.3 . . ?
C20 C19 H19B 111.3 . . ?
C18 C19 H19B 111.3 . . ?
H19A C19 H19B 109.2 . . ?
N5 C20 C19 104.9(6) . . ?
N5 C20 H20A 110.8 . . ?
C19 C20 H20A 110.8 . . ?
N5 C20 H20B 110.8 . . ?
C19 C20 H20B 110.8 . . ?
H20A C20 H20B 108.8 . . ?
C17A N5A C20A 105.3(15) . . ?
C17A N5A Si2 123.7(5) . . ?
C20A N5A Si2 123.2(12) . . ?
N5A C17A C18A 100.4(12) . . ?
N5A C17A H17C 111.7 . . ?
C18A C17A H17C 111.7 . . ?
N5A C17A H17D 111.7 . . ?
C18A C17A H17D 111.7 . . ?
H17C C17A H17D 109.5 . . ?
C19A C18A C17A 103.7(18) . . ?
C19A C18A H18C 111.0 . . ?
C17A C18A H18C 111.0 . . ?
C19A C18A H18D 111.0 . . ?
C17A C18A H18D 111.0 . . ?
H18C C18A H18D 109.0 . . ?
C20A C19A C18A 106(2) . . ?
C20A C19A H19C 110.4 . . ?
C18A C19A H19C 110.4 . . ?
C20A C19A H19D 110.4 . . ?
C18A C19A H19D 110.4 . . ?
H19C C19A H19D 108.6 . . ?
N5A C20A C19A 100.6(19) . . ?
N5A C20A H20C 111.7 . . ?
C19A C20A H20C 111.7 . . ?
N5A C20A H20D 111.7 . . ?
C19A C20A H20D 111.7 . . ?
H20C C20A H20D 109.4 . . ?
C24 N6 C21 107.9(9) . . ?
C24 N6 Si2 125.7(7) . . ?
C21 N6 Si2 126.4(5) . . ?
N6 C21 C22 101.8(10) . . ?
N6 C21 H21A 111.4 . . ?
C22 C21 H21A 111.4 . . ?
N6 C21 H21B 111.4 . . ?
C22 C21 H21B 111.4 . . ?
H21A C21 H21B 109.3 . . ?
C23 C22 C21 108.7(10) . . ?
C23 C22 H22A 109.9 . . ?
C21 C22 H22A 109.9 . . ?
C23 C22 H22B 109.9 . . ?
C21 C22 H22B 109.9 . . ?
H22A C22 H22B 108.3 . . ?
C24 C23 C22 95.1(14) . . ?
C24 C23 H23A 112.7 . . ?
C22 C23 H23A 112.7 . . ?
C24 C23 H23B 112.7 . . ?
C22 C23 H23B 112.7 . . ?
H23A C23 H23B 110.2 . . ?
N6 C24 C23 109.7(10) . . ?
N6 C24 H24A 109.7 . . ?
C23 C24 H24A 109.7 . . ?
N6 C24 H24B 109.7 . . ?
C23 C24 H24B 109.7 . . ?
H24A C24 H24B 108.2 . . ?
C24A N6A C21A 110.7(12) . . ?
C24A N6A Si2 122.7(9) . . ?
C21A N6A Si2 125.2(7) . . ?
N6A C21A C22A 109.6(12) . . ?
N6A C21A H21C 109.8 . . ?
C22A C21A H21C 109.8 . . ?
N6A C21A H21D 109.8 . . ?
C22A C21A H21D 109.8 . . ?
H21C C21A H21D 108.2 . . ?
C23A C22A C21A 98.5(14) . . ?
C23A C22A H22C 112.1 . . ?
C21A C22A H22C 112.1 . . ?
C23A C22A H22D 112.1 . . ?
C21A C22A H22D 112.1 . . ?
H22C C22A H22D 109.7 . . ?
C22A C23A C24A 113.7(17) . . ?
C22A C23A H23C 108.8 . . ?
C24A C23A H23C 108.8 . . ?
C22A C23A H23D 108.8 . . ?
C24A C23A H23D 108.8 . . ?
H23C C23A H23D 107.7 . . ?
N6A C24A C23A 97.2(12) . . ?
N6A C24A H24C 112.3 . . ?
C23A C24A H24C 112.3 . . ?
N6A C24A H24D 112.3 . . ?
C23A C24A H24D 112.3 . . ?
H24C C24A H24D 109.9 . . ?

loop_
_geom_bond_atom_site_label_1
_geom_bond_atom_site_label_2
_geom_bond_distance
_geom_bond_site_symmetry_2
_geom_bond_publ_flag
Si1 N1A 1.7179(16) . ?
Si1 N1 1.7179(16) . ?
Si1 N3A 1.7213(16) . ?
Si1 N3 1.7213(16) . ?
Si1 N2 1.7237(15) . ?
Si1 N2A 1.7237(15) . ?
Si1 Si2 2.3738(6) . ?
Si2 N6A 1.7162(16) . ?
Si2 N6 1.7162(16) . ?
Si2 N5A 1.7174(16) . ?
Si2 N5 1.7174(16) . ?
Si2 N4 1.7212(16) . ?
N1 C4 1.469(3) . ?
N1 C1 1.472(3) . ?
C1 C2 1.519(4) . ?
C1 H1A 0.9900 . ?
C1 H1B 0.9900 . ?
C2 C3 1.511(4) . ?
C2 H2A 0.9900 . ?
C2 H2B 0.9900 . ?
C3 C4 1.519(3) . ?
C3 H3A 0.9900 . ?
C3 H3B 0.9900 . ?
C4 H4A 0.9900 . ?
C4 H4B 0.9900 . ?
N1A C1A 1.469(4) . ?
N1A C4A 1.469(4) . ?
C1A C2A 1.518(4) . ?
C1A H1C 0.9900 . ?
C1A H1D 0.9900 . ?
C2A C3A 1.513(4) . ?
C2A H2C 0.9900 . ?
C2A H2D 0.9900 . ?
C3A C4A 1.518(4) . ?
C3A H3C 0.9900 . ?
C3A H3D 0.9900 . ?
C4A H4C 0.9900 . ?
C4A H4D 0.9900 . ?
N2 C5 1.453(3) . ?
N2 C8 1.458(3) . ?
C5 C6 1.533(5) . ?
C5 H5A 0.9900 . ?
C5 H5B 0.9900 . ?
C6 C7 1.530(5) . ?
C6 H6A 0.9900 . ?
C6 H6B 0.9900 . ?
C7 C8 1.531(5) . ?
C7 H7A 0.9900 . ?
C7 H7B 0.9900 . ?
C8 H8A 0.9900 . ?
C8 H8B 0.9900 . ?
N2A C5A 1.454(4) . ?
N2A C8A 1.457(4) . ?
C5A C6A 1.532(5) . ?
C5A H5C 0.9900 . ?
C5A H5D 0.9900 . ?
C6A C7A 1.531(5) . ?
C6A H6C 0.9900 . ?
C6A H6D 0.9900 . ?
C7A C8A 1.532(5) . ?
C7A H7C 0.9900 . ?
C7A H7D 0.9900 . ?
C8A H8C 0.9900 . ?
C8A H8D 0.9900 . ?
N3 C9 1.459(3) . ?
N3 C12 1.466(4) . ?
C9 C10 1.475(4) . ?
C9 H9A 0.9900 . ?
C9 H9B 0.9900 . ?
C10 C11 1.488(4) . ?
C10 H10A 0.9900 . ?
C10 H10B 0.9900 . ?
C11 C12 1.492(4) . ?
C11 H11A 0.9900 . ?
C11 H11B 0.9900 . ?
C12 H12A 0.9900 . ?
C12 H12B 0.9900 . ?
N3A C9A 1.463(4) . ?
N3A C12A 1.465(4) . ?
C9A C10A 1.478(4) . ?
C9A H9C 0.9900 . ?
C9A H9D 0.9900 . ?
C10A C11A 1.488(5) . ?
C10A H10C 0.9900 . ?
C10A H10D 0.9900 . ?
C11A C12A 1.490(4) . ?
C11A H11C 0.9900 . ?
C11A H11D 0.9900 . ?
C12A H12C 0.9900 . ?
C12A H12D 0.9900 . ?
N4 C16 1.445(3) . ?
N4 C13 1.448(3) . ?
C13 C14 1.518(3) . ?
C13 H13A 0.9900 . ?
C13 H13B 0.9900 . ?
C14 C15 1.485(5) . ?
C14 H14A 0.9900 . ?
C14 H14B 0.9900 . ?
C15 C16 1.479(4) . ?
C15 H15A 0.9900 . ?
C15 H15B 0.9900 . ?
C16 H16A 0.9900 . ?
C16 H16B 0.9900 . ?
N5 C20 1.463(3) . ?
N5 C17 1.466(3) . ?
C17 C18 1.531(3) . ?
C17 H17A 0.9900 . ?
C17 H17B 0.9900 . ?
C18 C19 1.528(3) . ?
C18 H18A 0.9900 . ?
C18 H18B 0.9900 . ?
C19 C20 1.525(3) . ?
C19 H19A 0.9900 . ?
C19 H19B 0.9900 . ?
C20 H20A 0.9900 . ?
C20 H20B 0.9900 . ?
N5A C17A 1.462(4) . ?
N5A C20A 1.464(4) . ?
C17A C18A 1.528(4) . ?
C17A H17C 0.9900 . ?
C17A H17D 0.9900 . ?
C18A C19A 1.528(4) . ?
C18A H18C 0.9900 . ?
C18A H18D 0.9900 . ?
C19A C20A 1.526(4) . ?
C19A H19C 0.9900 . ?
C19A H19D 0.9900 . ?
C20A H20C 0.9900 . ?
C20A H20D 0.9900 . ?
N6 C24 1.467(3) . ?
N6 C21 1.468(4) . ?
C21 C22 1.521(4) . ?
C21 H21A 0.9900 . ?
C21 H21B 0.9900 . ?
C22 C23 1.519(4) . ?
C22 H22A 0.9900 . ?
C22 H22B 0.9900 . ?
C23 C24 1.518(4) . ?
C23 H23A 0.9900 . ?
C23 H23B 0.9900 . ?
C24 H24A 0.9900 . ?
C24 H24B 0.9900 . ?
N6A C24A 1.468(4) . ?
N6A C21A 1.469(4) . ?
C21A C22A 1.520(4) . ?
C21A H21C 0.9900 . ?
C21A H21D 0.9900 . ?
C22A C23A 1.519(4) . ?
C22A H22C 0.9900 . ?
C22A H22D 0.9900 . ?
C23A C24A 1.519(4) . ?
C23A H23C 0.9900 . ?
C23A H23D 0.9900 . ?
C24A H24C 0.9900 . ?
C24A H24D 0.9900 . ?

loop_
_geom_torsion_atom_site_label_1
_geom_torsion_atom_site_label_2
_geom_torsion_atom_site_label_3
_geom_torsion_atom_site_label_4
_geom_torsion
_geom_torsion_site_symmetry_1
_geom_torsion_site_symmetry_2
_geom_torsion_site_symmetry_3
_geom_torsion_site_symmetry_4
_geom_torsion_publ_flag
N3 Si1 N1 C4 -68.4(8) . . . . ?
N2 Si1 N1 C4 173.8(8) . . . . ?
Si2 Si1 N1 C4 51.6(8) . . . . ?
N3 Si1 N1 C1 115.1(5) . . . . ?
N2 Si1 N1 C1 -2.7(5) . . . . ?
Si2 Si1 N1 C1 -125.0(5) . . . . ?
C4 N1 C1 C2 14.3(10) . . . . ?
Si1 N1 C1 C2 -168.6(6) . . . . ?
N1 C1 C2 C3 -33.5(13) . . . . ?
C1 C2 C3 C4 37.8(13) . . . . ?
C1 N1 C4 C3 9.4(12) . . . . ?
Si1 N1 C4 C3 -167.7(8) . . . . ?
C2 C3 C4 N1 -28.6(13) . . . . ?
N3A Si1 N1A C1A 82.2(8) . . . . ?
N2A Si1 N1A C1A -35.6(8) . . . . ?
Si2 Si1 N1A C1A -157.9(8) . . . . ?
N3A Si1 N1A C4A -78.5(13) . . . . ?
N2A Si1 N1A C4A 163.7(13) . . . . ?
Si2 Si1 N1A C4A 41.5(13) . . . . ?
C4A N1A C1A C2A -29.0(18) . . . . ?
Si1 N1A C1A C2A 168.6(10) . . . . ?
N1A C1A C2A C3A 11.7(19) . . . . ?
C1A C2A C3A C4A 8(2) . . . . ?
C1A N1A C4A C3A 31.4(19) . . . . ?
Si1 N1A C4A C3A -165.5(12) . . . . ?
C2A C3A C4A N1A -24(2) . . . . ?
N1 Si1 N2 C5 87.5(7) . . . . ?
N3 Si1 N2 C5 -30.1(7) . . . . ?
Si2 Si1 N2 C5 -151.1(6) . . . . ?
N1 Si1 N2 C8 -75.3(14) . . . . ?
N3 Si1 N2 C8 167.1(14) . . . . ?
Si2 Si1 N2 C8 46.1(14) . . . . ?
C8 N2 C5 C6 -42.6(13) . . . . ?
Si1 N2 C5 C6 151.9(6) . . . . ?
N2 C5 C6 C7 40.7(14) . . . . ?
C5 C6 C7 C8 -25(2) . . . . ?
C5 N2 C8 C7 26.3(19) . . . . ?
Si1 N2 C8 C7 -167.9(10) . . . . ?
C6 C7 C8 N2 0(2) . . . . ?
N1A Si1 N2A C5A 98.1(12) . . . . ?
N3A Si1 N2A C5A -19.4(12) . . . . ?
Si2 Si1 N2A C5A -140.5(12) . . . . ?
N1A Si1 N2A C8A -73(3) . . . . ?
N3A Si1 N2A C8A 170(3) . . . . ?
Si2 Si1 N2A C8A 49(3) . . . . ?
C8A N2A C5A C6A -7(3) . . . . ?
Si1 N2A C5A C6A -179.4(9) . . . . ?
N2A C5A C6A C7A -18(3) . . . . ?
C5A C6A C7A C8A 35(3) . . . . ?
C5A N2A C8A C7A 30(3) . . . . ?
Si1 N2A C8A C7A -158.9(16) . . . . ?
C6A C7A C8A N2A -39(3) . . . . ?
N1 Si1 N3 C9 -34.4(6) . . . . ?
N2 Si1 N3 C9 83.5(6) . . . . ?
Si2 Si1 N3 C9 -154.5(6) . . . . ?
N1 Si1 N3 C12 161.5(8) . . . . ?
N2 Si1 N3 C12 -80.5(8) . . . . ?
Si2 Si1 N3 C12 41.5(8) . . . . ?
C12 N3 C9 C10 -14.5(10) . . . . ?
Si1 N3 C9 C10 178.2(6) . . . . ?
N3 C9 C10 C11 -4.7(12) . . . . ?
C9 C10 C11 C12 21.5(13) . . . . ?
C9 N3 C12 C11 28.7(11) . . . . ?
Si1 N3 C12 C11 -164.5(6) . . . . ?
C10 C11 C12 N3 -31.6(13) . . . . ?
N1A Si1 N3A C9A -15.0(8) . . . . ?
N2A Si1 N3A C9A 102.9(8) . . . . ?
Si2 Si1 N3A C9A -135.1(8) . . . . ?
N1A Si1 N3A C12A 172.9(9) . . . . ?
N2A Si1 N3A C12A -69.1(9) . . . . ?
Si2 Si1 N3A C12A 52.9(9) . . . . ?
C12A N3A C9A C10A -21.6(13) . . . . ?
Si1 N3A C9A C10A 166.0(6) . . . . ?
N3A C9A C10A C11A 23.5(15) . . . . ?
C9A C10A C11A C12A -19(2) . . . . ?
C9A N3A C12A C11A 10.3(16) . . . . ?
Si1 N3A C12A C11A -177.0(9) . . . . ?
C10A C11A C12A N3A 5.6(19) . . . . ?
N6A Si2 N4 C16 -26.6(2) . . . . ?
N6 Si2 N4 C16 -26.6(2) . . . . ?
N5A Si2 N4 C16 90.7(2) . . . . ?
N5 Si2 N4 C16 90.7(2) . . . . ?
Si1 Si2 N4 C16 -147.66(19) . . . . ?
N6A Si2 N4 C13 165.99(16) . . . . ?
N6 Si2 N4 C13 165.99(16) . . . . ?
N5A Si2 N4 C13 -76.70(18) . . . . ?
N5 Si2 N4 C13 -76.70(18) . . . . ?
Si1 Si2 N4 C13 44.97(18) . . . . ?
C16 N4 C13 C14 31.7(2) . . . . ?
Si2 N4 C13 C14 -159.00(17) . . . . ?
N4 C13 C14 C15 -20.3(3) . . . . ?
C13 C14 C15 C16 2.3(4) . . . . ?
C13 N4 C16 C15 -30.5(3) . . . . ?
Si2 N4 C16 C15 160.3(2) . . . . ?
C14 C15 C16 N4 16.8(4) . . . . ?
N6 Si2 N5 C20 -76.5(4) . . . . ?
N4 Si2 N5 C20 166.1(4) . . . . ?
Si1 Si2 N5 C20 44.9(4) . . . . ?
N6 Si2 N5 C17 109.2(5) . . . . ?
N4 Si2 N5 C17 -8.2(5) . . . . ?
Si1 Si2 N5 C17 -129.5(5) . . . . ?
C20 N5 C17 C18 9.6(9) . . . . ?
Si2 N5 C17 C18 -175.3(4) . . . . ?
N5 C17 C18 C19 -30.7(9) . . . . ?
C17 C18 C19 C20 39.5(7) . . . . ?
C17 N5 C20 C19 15.7(7) . . . . ?
Si2 N5 C20 C19 -159.5(3) . . . . ?
C18 C19 C20 N5 -34.6(7) . . . . ?
N6A Si2 N5A C17A 80.3(8) . . . . ?
N4 Si2 N5A C17A -37.1(8) . . . . ?
Si1 Si2 N5A C17A -158.3(8) . . . . ?
N6A Si2 N5A C20A -64.5(14) . . . . ?
N4 Si2 N5A C20A 178.1(14) . . . . ?
Si1 Si2 N5A C20A 56.9(14) . . . . ?
C20A N5A C17A C18A -49.0(18) . . . . ?
Si2 N5A C17A C18A 161.1(10) . . . . ?
N5A C17A C18A C19A 32(2) . . . . ?
C17A C18A C19A C20A -6(2) . . . . ?
C17A N5A C20A C19A 45(2) . . . . ?
Si2 N5A C20A C19A -165.0(12) . . . . ?
C18A C19A C20A N5A -23(2) . . . . ?
N5 Si2 N6 C24 174.0(10) . . . . ?
N4 Si2 N6 C24 -68.1(10) . . . . ?
Si1 Si2 N6 C24 52.5(10) . . . . ?
N5 Si2 N6 C21 -7.6(6) . . . . ?
N4 Si2 N6 C21 110.3(6) . . . . ?
Si1 Si2 N6 C21 -129.1(6) . . . . ?
C24 N6 C21 C22 8.3(12) . . . . ?
Si2 N6 C21 C22 -170.4(7) . . . . ?
N6 C21 C22 C23 -32.1(14) . . . . ?
C21 C22 C23 C24 40.3(14) . . . . ?
C21 N6 C24 C23 17.8(15) . . . . ?
Si2 N6 C24 C23 -163.5(9) . . . . ?
C22 C23 C24 N6 -34.7(15) . . . . ?
N5A Si2 N6A C24A 164.4(12) . . . . ?
N4 Si2 N6A C24A -77.7(12) . . . . ?
Si1 Si2 N6A C24A 42.9(12) . . . . ?
N5A Si2 N6A C21A -30.7(9) . . . . ?
N4 Si2 N6A C21A 87.2(9) . . . . ?
Si1 Si2 N6A C21A -152.2(9) . . . . ?
C24A N6A C21A C22A -19.7(17) . . . . ?
Si2 N6A C21A C22A 173.9(10) . . . . ?
N6A C21A C22A C23A -1.0(17) . . . . ?
C21A C22A C23A C24A 21.2(19) . . . . ?
C21A N6A C24A C23A 29.8(17) . . . . ?
Si2 N6A C24A C23A -163.4(9) . . . . ?
C22A C23A C24A N6A -32(2) . . . . ?
